data_4112199
loop_
_publ_author_name
'Yahong Li'
'Yanhui Shi'
'Aaron L. Odom'

_publ_section_title
;
 Titanium Hydrazido and Imido Complexes: Synthesis, Structure, Reactivity,
 and Relevance to Alkyne Hydroamination
;
_journal_name_full 'Journal of the American Chemical Society'
_journal_page_first 1794
_journal_page_last 1803
_journal_paper_doi 10.1021/ja038320g
_journal_volume 126
_journal_year 2004
_chemical_formula_sum 'C37 H46 Cl4 N6 Ti'
_chemical_formula_weight 764.50
_chemical_name_common Ti(NPh)(dpma)(But-bpy)
_chemical_name_systematic
; 
 ? 
;
_space_group_IT_number 14
_symmetry_cell_setting monoclinic
_symmetry_space_group_name_Hall '-P 2yn'
_symmetry_space_group_name_H-M 'P 1 21/n 1'
_atom_sites_solution_hydrogens geom
_atom_sites_solution_primary direct
_atom_sites_solution_secondary difmap
_audit_creation_method SHELXL-97
_cell_angle_alpha 90.00
_cell_angle_beta 107.978(3)
_cell_angle_gamma 90.00
_cell_formula_units_Z 4
_cell_length_a 11.3047(18)
_cell_length_b 20.237(3)
_cell_length_c 17.690(3)
_cell_measurement_temperature 293(2)
_cell_volume 3849.4(11)
_computing_cell_refinement 'Bruker SMART'
_computing_data_collection 'Bruker SMART'
_computing_data_reduction 'Bruker SHELXTL'
_computing_molecular_graphics 'Bruker SHELXTL'
_computing_publication_material 'Bruker SHELXTL'
_computing_structure_refinement 'SHELXL-97 (Sheldrick, 1997)'
_computing_structure_solution 'SHELXS-97 (Sheldrick, 1990)'
_diffrn_ambient_temperature 293(2)
_diffrn_measured_fraction_theta_full 0.998
_diffrn_measured_fraction_theta_max 0.998
_diffrn_measurement_device_type 'CCD area detector'
_diffrn_measurement_method 'phi and omega scans'
_diffrn_radiation_monochromator graphite
_diffrn_radiation_source 'fine-focus sealed tube'
_diffrn_radiation_type MoK\a
_diffrn_radiation_wavelength 0.71073
_diffrn_reflns_av_R_equivalents 0.1551
_diffrn_reflns_av_sigmaI/netI 0.1733
_diffrn_reflns_limit_h_max 12
_diffrn_reflns_limit_h_min -11
_diffrn_reflns_limit_k_max 14
_diffrn_reflns_limit_k_min -22
_diffrn_reflns_limit_l_max 19
_diffrn_reflns_limit_l_min -19
_diffrn_reflns_number 17548
_diffrn_reflns_theta_full 23.29
_diffrn_reflns_theta_max 23.29
_diffrn_reflns_theta_min 1.57
_exptl_absorpt_coefficient_mu 0.535
_exptl_absorpt_correction_type none
_exptl_crystal_colour yellow
_exptl_crystal_density_diffrn 1.319
_exptl_crystal_description parallelpiped
_exptl_crystal_F_000 1600
_exptl_crystal_size_max 0.44
_exptl_crystal_size_mid 0.19
_exptl_crystal_size_min 0.18
_refine_diff_density_max 1.821
_refine_diff_density_min -1.950
_refine_diff_density_rms 0.111
_refine_ls_extinction_method none
_refine_ls_goodness_of_fit_ref 0.981
_refine_ls_hydrogen_treatment mixed
_refine_ls_matrix_type full
_refine_ls_number_parameters 440
_refine_ls_number_reflns 5545
_refine_ls_number_restraints 0
_refine_ls_restrained_S_all 0.981
_refine_ls_R_factor_all 0.1695
_refine_ls_R_factor_gt 0.0942
_refine_ls_shift/su_max 0.001
_refine_ls_shift/su_mean 0.000
_refine_ls_structure_factor_coef Fsqd
_refine_ls_weighting_details 'calc w=1/[\s^2^(Fo^2^)+(0.1628P)^2^+0.0000P] where P=(Fo^2^+2Fc^2^)/3'
_refine_ls_weighting_scheme calc
_refine_ls_wR_factor_gt 0.2479
_refine_ls_wR_factor_ref 0.2901
_reflns_number_gt 2750
_reflns_number_total 5545
_reflns_threshold_expression >2sigma(I)
_cod_data_source_file ja038320gsi20030908_023011_3.cif
_cod_data_source_block yahong3t
_cod_database_code 4112199

loop_
_symmetry_equiv_pos_as_xyz
'x, y, z'
'-x+1/2, y+1/2, -z+1/2'
'-x, -y, -z'
'x-1/2, -y-1/2, z-1/2'

loop_
_atom_site_label
_atom_site_type_symbol
_atom_site_fract_x
_atom_site_fract_y
_atom_site_fract_z
_atom_site_U_iso_or_equiv
_atom_site_adp_type
_atom_site_occupancy
_atom_site_symmetry_multiplicity
_atom_site_calc_flag
_atom_site_refinement_flags
Ti1 Ti 0.47823(13) 0.69222(7) 0.04268(8) 0.0263(5) Uani 1 1 d .
N1 N 0.5531(6) 0.7810(3) 0.0908(4) 0.0275(16) Uani 1 1 d .
N2 N 0.5988(6) 0.6581(3) -0.0132(4) 0.0305(16) Uani 1 1 d .
N3 N 0.4531(6) 0.7666(3) -0.0674(3) 0.0271(16) Uani 1 1 d .
N4 N 0.5186(6) 0.6390(3) 0.1224(3) 0.0283(16) Uani 1 1 d .
N5 N 0.3007(6) 0.7278(3) 0.0586(4) 0.0282(16) Uani 1 1 d .
N6 N 0.3217(6) 0.6324(3) -0.0341(3) 0.0282(16) Uani 1 1 d .
C11 C 0.6216(7) 0.7995(4) 0.1665(5) 0.034(2) Uani 1 1 d .
H11 H 0.6534 0.7707 0.2089 0.041 Uiso 1 1 calc R
C12 C 0.6357(8) 0.8660(5) 0.1701(5) 0.047(2) Uani 1 1 d .
H12 H 0.6789 0.8906 0.2144 0.056 Uiso 1 1 calc R
C13 C 0.5729(9) 0.8907(5) 0.0943(6) 0.056(3) Uani 1 1 d .
H13 H 0.5663 0.9349 0.0790 0.068 Uiso 1 1 calc R
C14 C 0.5234(8) 0.8383(4) 0.0474(5) 0.039(2) Uani 1 1 d .
C21 C 0.6656(7) 0.5999(4) -0.0063(5) 0.033(2) Uani 1 1 d .
H21 H 0.6651 0.5658 0.0288 0.040 Uiso 1 1 calc R
C22 C 0.7323(8) 0.6000(5) -0.0591(5) 0.043(2) Uani 1 1 d .
H22 H 0.7845 0.5666 -0.0659 0.051 Uiso 1 1 calc R
C23 C 0.7071(7) 0.6606(5) -0.1012(5) 0.040(2) Uani 1 1 d .
H23 H 0.7395 0.6744 -0.1410 0.048 Uiso 1 1 calc R
C24 C 0.6252(7) 0.6952(4) -0.0721(4) 0.0286(19) Uani 1 1 d .
C31 C 0.4392(8) 0.8333(4) -0.0352(5) 0.041(2) Uani 1 1 d .
H31A H 0.4597 0.8673 -0.0678 0.049 Uiso 1 1 calc R
H31B H 0.3538 0.8399 -0.0361 0.049 Uiso 1 1 calc R
C32 C 0.5731(7) 0.7626(4) -0.0850(5) 0.038(2) Uani 1 1 d .
H32A H 0.5604 0.7754 -0.1398 0.045 Uiso 1 1 calc R
H32B H 0.6318 0.7933 -0.0510 0.045 Uiso 1 1 calc R
C33 C 0.3508(8) 0.7520(4) -0.1410(5) 0.041(2) Uani 1 1 d .
H33A H 0.3486 0.7852 -0.1801 0.062 Uiso 1 1 calc R
H33B H 0.2731 0.7517 -0.1296 0.062 Uiso 1 1 calc R
H33C H 0.3643 0.7095 -0.1610 0.062 Uiso 1 1 calc R
C40 C 0.5500(7) 0.5896(4) 0.1784(5) 0.030(2) Uani 1 1 d .
C41 C 0.6516(8) 0.5953(4) 0.2472(5) 0.034(2) Uani 1 1 d .
H41 H 0.7020 0.6326 0.2540 0.041 Uiso 1 1 calc R
C42 C 0.6795(8) 0.5468(5) 0.3056(5) 0.045(2) Uani 1 1 d .
H42 H 0.7456 0.5528 0.3519 0.053 Uiso 1 1 calc R
C43 C 0.6095(8) 0.4899(4) 0.2951(5) 0.041(2) Uani 1 1 d .
H43 H 0.6289 0.4565 0.3331 0.049 Uiso 1 1 calc R
C44 C 0.5096(9) 0.4835(4) 0.2267(5) 0.045(2) Uani 1 1 d .
H44 H 0.4615 0.4454 0.2191 0.054 Uiso 1 1 calc R
C45 C 0.4797(8) 0.5319(4) 0.1699(5) 0.037(2) Uani 1 1 d .
H45 H 0.4113 0.5262 0.1249 0.045 Uiso 1 1 calc R
C51 C 0.1945(7) 0.6950(4) 0.0257(4) 0.0267(19) Uani 1 1 d .
C52 C 0.0867(7) 0.7081(4) 0.0433(4) 0.0267(19) Uani 1 1 d .
H52 H 0.0161 0.6830 0.0193 0.032 Uiso 1 1 calc R
C53 C 0.0805(7) 0.7577(4) 0.0960(4) 0.0275(19) Uani 1 1 d .
C54 C 0.1923(8) 0.7926(4) 0.1295(5) 0.040(2) Uani 1 1 d .
H54 H 0.1949 0.8265 0.1654 0.048 Uiso 1 1 calc R
C55 C 0.2971(7) 0.7772(4) 0.1101(5) 0.035(2) Uani 1 1 d .
H55 H 0.3690 0.8016 0.1330 0.042 Uiso 1 1 calc R
C61 C 0.2061(7) 0.6410(4) -0.0291(4) 0.0255(19) Uani 1 1 d .
C62 C 0.1064(7) 0.6031(4) -0.0741(4) 0.0272(19) Uani 1 1 d .
H62 H 0.0277 0.6103 -0.0695 0.033 Uiso 1 1 calc R
C63 C 0.1223(7) 0.5545(4) -0.1257(4) 0.029(2) Uani 1 1 d .
C64 C 0.2411(7) 0.5471(4) -0.1299(4) 0.0275(19) Uani 1 1 d .
H64 H 0.2567 0.5156 -0.1640 0.033 Uiso 1 1 calc R
C65 C 0.3373(7) 0.5856(4) -0.0843(4) 0.0274(19) Uani 1 1 d .
H65 H 0.4165 0.5790 -0.0884 0.033 Uiso 1 1 calc R
C531 C -0.0370(7) 0.7732(4) 0.1151(5) 0.033(2) Uani 1 1 d .
C532 C -0.0109(8) 0.8146(4) 0.1916(5) 0.046(2) Uani 1 1 d .
H53D H 0.0445 0.7908 0.2353 0.069 Uiso 1 1 calc R
H53E H -0.0876 0.8230 0.2026 0.069 Uiso 1 1 calc R
H53F H 0.0267 0.8558 0.1848 0.069 Uiso 1 1 calc R
C533 C -0.1201(8) 0.8141(5) 0.0465(5) 0.056(3) Uani 1 1 d .
H53A H -0.0771 0.8536 0.0402 0.084 Uiso 1 1 calc R
H53B H -0.1952 0.8258 0.0579 0.084 Uiso 1 1 calc R
H53C H -0.1404 0.7887 -0.0016 0.084 Uiso 1 1 calc R
C534 C -0.1035(8) 0.7099(4) 0.1264(6) 0.054(3) Uani 1 1 d .
H53G H -0.1360 0.6878 0.0762 0.081 Uiso 1 1 calc R
H53H H -0.1705 0.7208 0.1468 0.081 Uiso 1 1 calc R
H53I H -0.0457 0.6814 0.1632 0.081 Uiso 1 1 calc R
C631 C 0.0101(7) 0.5138(4) -0.1736(5) 0.030(2) Uani 1 1 d .
C632 C -0.0330(8) 0.4707(4) -0.1168(5) 0.040(2) Uani 1 1 d .
H63D H 0.0344 0.4431 -0.0871 0.060 Uiso 1 1 calc R
H63E H -0.1011 0.4435 -0.1465 0.060 Uiso 1 1 calc R
H63F H -0.0596 0.4982 -0.0809 0.060 Uiso 1 1 calc R
C633 C -0.0960(8) 0.5603(4) -0.2197(5) 0.043(2) Uani 1 1 d .
H63A H -0.1678 0.5346 -0.2472 0.064 Uiso 1 1 calc R
H63B H -0.0695 0.5855 -0.2576 0.064 Uiso 1 1 calc R
H63C H -0.1167 0.5898 -0.1832 0.064 Uiso 1 1 calc R
C634 C 0.0440(8) 0.4681(4) -0.2346(5) 0.044(2) Uani 1 1 d .
H63G H 0.1117 0.4397 -0.2072 0.066 Uiso 1 1 calc R
H63H H 0.0680 0.4946 -0.2724 0.066 Uiso 1 1 calc R
H63I H -0.0269 0.4417 -0.2619 0.066 Uiso 1 1 calc R
C1S C 0.9018(11) 0.8386(6) 0.7912(8) 0.097(4) Uani 1 1 d .
H1S1 H 0.9061 0.8365 0.7374 0.116 Uiso 1 1 calc R
H1S2 H 0.9404 0.8797 0.8145 0.116 Uiso 1 1 calc R
C2S C 0.292(2) 0.4756(16) 0.4582(11) 0.286(19) Uani 1 1 d .
H2S1 H 0.2708 0.4291 0.4510 0.343 Uiso 1 1 calc R
H2S2 H 0.3493 0.4792 0.5116 0.343 Uiso 1 1 calc R
Cl1S Cl 0.7501(3) 0.83972(17) 0.7877(2) 0.0934(11) Uani 1 1 d .
Cl2S Cl 0.9839(4) 0.7750(3) 0.8438(3) 0.173(3) Uani 1 1 d .
Cl3S Cl 0.3878(3) 0.4880(2) 0.39736(19) 0.1135(14) Uani 1 1 d .
Cl4S Cl 0.1958(5) 0.5013(6) 0.4638(4) 0.307(6) Uani 1 1 d .

loop_
_atom_site_aniso_label
_atom_site_aniso_U_11
_atom_site_aniso_U_22
_atom_site_aniso_U_33
_atom_site_aniso_U_23
_atom_site_aniso_U_13
_atom_site_aniso_U_12
Ti1 0.0290(8) 0.0255(9) 0.0242(8) -0.0015(7) 0.0077(6) 0.0011(7)
N1 0.036(4) 0.015(4) 0.031(4) -0.008(3) 0.009(3) -0.001(3)
N2 0.031(4) 0.025(4) 0.034(4) 0.002(3) 0.008(3) 0.004(3)
N3 0.032(4) 0.026(4) 0.022(4) 0.004(3) 0.006(3) 0.005(3)
N4 0.038(4) 0.020(4) 0.025(4) 0.002(3) 0.007(3) 0.003(3)
N5 0.029(4) 0.026(4) 0.028(4) -0.006(3) 0.006(3) -0.003(3)
N6 0.033(4) 0.028(4) 0.024(4) -0.003(3) 0.009(3) 0.004(3)
C11 0.034(5) 0.042(6) 0.029(5) -0.010(4) 0.012(4) 0.002(4)
C12 0.057(6) 0.036(6) 0.042(6) -0.022(5) 0.008(5) -0.008(5)
C13 0.077(8) 0.028(6) 0.066(8) -0.012(5) 0.024(6) -0.006(5)
C14 0.043(5) 0.029(6) 0.041(6) -0.002(5) 0.008(5) 0.005(4)
C21 0.036(5) 0.027(5) 0.034(5) -0.003(4) 0.009(4) -0.004(4)
C22 0.035(5) 0.057(7) 0.033(5) -0.009(5) 0.005(4) 0.014(5)
C23 0.033(5) 0.055(7) 0.032(5) -0.002(5) 0.010(4) 0.006(4)
C24 0.031(5) 0.033(5) 0.020(4) 0.000(4) 0.006(4) 0.004(4)
C31 0.046(6) 0.028(5) 0.051(6) 0.010(4) 0.019(5) 0.010(4)
C32 0.041(5) 0.043(6) 0.025(5) 0.003(4) 0.004(4) 0.003(4)
C33 0.039(5) 0.048(6) 0.032(5) 0.014(4) 0.002(4) 0.010(4)
C40 0.028(5) 0.036(6) 0.028(5) 0.001(4) 0.011(4) 0.004(4)
C41 0.045(5) 0.023(5) 0.034(5) -0.002(4) 0.009(4) -0.003(4)
C42 0.050(6) 0.051(7) 0.027(5) 0.002(5) 0.002(4) 0.006(5)
C43 0.053(6) 0.032(6) 0.035(6) 0.008(4) 0.011(5) 0.001(5)
C44 0.062(6) 0.033(6) 0.045(6) 0.006(5) 0.021(5) -0.006(5)
C45 0.041(5) 0.034(6) 0.032(5) -0.001(4) 0.006(4) -0.008(4)
C51 0.029(5) 0.029(5) 0.023(4) -0.001(4) 0.009(4) -0.002(4)
C52 0.033(5) 0.022(5) 0.024(5) -0.010(4) 0.007(4) -0.002(4)
C53 0.033(5) 0.023(5) 0.026(5) -0.001(4) 0.007(4) 0.003(4)
C54 0.042(5) 0.033(6) 0.046(6) -0.024(4) 0.014(5) -0.006(4)
C55 0.033(5) 0.032(5) 0.038(5) -0.021(4) 0.006(4) -0.013(4)
C61 0.028(5) 0.030(5) 0.017(4) 0.000(4) 0.006(4) -0.003(4)
C62 0.034(5) 0.025(5) 0.024(5) -0.004(4) 0.012(4) -0.002(4)
C63 0.040(5) 0.026(5) 0.018(4) -0.001(4) 0.008(4) 0.001(4)
C64 0.040(5) 0.019(5) 0.024(5) -0.007(4) 0.012(4) 0.005(4)
C65 0.024(4) 0.033(5) 0.025(5) -0.001(4) 0.008(4) 0.005(4)
C531 0.037(5) 0.033(5) 0.031(5) -0.014(4) 0.012(4) -0.003(4)
C532 0.046(6) 0.054(7) 0.044(6) -0.021(5) 0.023(5) -0.004(5)
C533 0.034(5) 0.083(8) 0.046(6) 0.000(5) 0.007(5) 0.022(5)
C534 0.055(6) 0.039(6) 0.082(7) -0.017(5) 0.041(6) -0.005(5)
C631 0.041(5) 0.022(5) 0.030(5) -0.011(4) 0.017(4) -0.005(4)
C632 0.048(6) 0.038(6) 0.039(5) -0.010(4) 0.022(4) -0.003(4)
C633 0.042(6) 0.045(6) 0.036(5) 0.003(4) 0.004(4) 0.001(4)
C634 0.049(6) 0.039(6) 0.049(6) -0.021(5) 0.024(5) -0.012(4)
C1S 0.094(10) 0.096(10) 0.111(11) 0.035(8) 0.048(9) 0.012(8)
C2S 0.130(18) 0.65(6) 0.102(15) 0.02(2) 0.070(14) 0.13(3)
Cl1S 0.066(2) 0.095(3) 0.119(3) 0.006(2) 0.027(2) 0.0004(17)
Cl2S 0.110(3) 0.226(5) 0.213(5) 0.157(4) 0.092(3) 0.084(3)
Cl3S 0.092(3) 0.191(4) 0.063(2) 0.001(2) 0.0306(19) 0.032(2)
Cl4S 0.108(4) 0.674(18) 0.162(5) 0.208(8) 0.079(4) 0.113(7)

loop_
_atom_type_symbol
_atom_type_description
_atom_type_scat_dispersion_real
_atom_type_scat_dispersion_imag
_atom_type_scat_source
C C 0.0033 0.0016 'International Tables Vol C Tables 4.2.6.8 and 6.1.1.4'
H H 0.0000 0.0000 'International Tables Vol C Tables 4.2.6.8 and 6.1.1.4'
N N 0.0061 0.0033 'International Tables Vol C Tables 4.2.6.8 and 6.1.1.4'
Ti Ti 0.2776 0.4457 'International Tables Vol C Tables 4.2.6.8 and 6.1.1.4'
Cl Cl 0.1484 0.1585 'International Tables Vol C Tables 4.2.6.8 and 6.1.1.4'

loop_
_geom_angle_atom_site_label_1
_geom_angle_atom_site_label_2
_geom_angle_atom_site_label_3
_geom_angle
N4 Ti1 N2 97.9(3)
N4 Ti1 N1 103.7(3)
N2 Ti1 N1 104.2(3)
N4 Ti1 N6 96.9(3)
N2 Ti1 N6 92.6(2)
N1 Ti1 N6 151.2(2)
N4 Ti1 N5 96.9(3)
N2 Ti1 N5 159.1(2)
N1 Ti1 N5 86.4(2)
N6 Ti1 N5 71.1(2)
N4 Ti1 N3 171.7(3)
N2 Ti1 N3 75.4(2)
N1 Ti1 N3 73.7(2)
N6 Ti1 N3 88.5(2)
N5 Ti1 N3 90.8(2)
C14 N1 C11 106.3(6)
C14 N1 Ti1 120.5(5)
C11 N1 Ti1 132.6(6)
C21 N2 C24 106.8(6)
C21 N2 Ti1 132.4(5)
C24 N2 Ti1 120.8(5)
C33 N3 C32 108.8(6)
C33 N3 C31 111.7(6)
C32 N3 C31 109.9(6)
C33 N3 Ti1 116.9(5)
C32 N3 Ti1 104.4(4)
C31 N3 Ti1 104.8(4)
C40 N4 Ti1 171.9(6)
C51 N5 C55 116.6(7)
C51 N5 Ti1 120.4(5)
C55 N5 Ti1 122.4(5)
C65 N6 C61 117.5(6)
C65 N6 Ti1 122.9(5)
C61 N6 Ti1 119.6(5)
C12 C11 N1 109.8(8)
C11 C12 C13 107.0(8)
C14 C13 C12 107.3(8)
C13 C14 N1 109.6(8)
C13 C14 C31 132.4(9)
N1 C14 C31 117.8(7)
C22 C21 N2 109.8(7)
C21 C22 C23 107.3(7)
C24 C23 C22 106.9(7)
C23 C24 N2 109.3(7)
C23 C24 C32 133.8(8)
N2 C24 C32 116.6(7)
C14 C31 N3 109.0(6)
C24 C32 N3 111.4(7)
N4 C40 C45 121.3(7)
N4 C40 C41 121.9(7)
C45 C40 C41 116.8(8)
C42 C41 C40 121.8(8)
C43 C42 C41 120.1(8)
C42 C43 C44 118.4(8)
C45 C44 C43 121.8(8)
C44 C45 C40 121.1(8)
N5 C51 C52 123.1(7)
N5 C51 C61 113.5(6)
C52 C51 C61 123.4(7)
C51 C52 C53 121.6(7)
C52 C53 C54 114.9(7)
C52 C53 C531 122.3(7)
C54 C53 C531 122.9(7)
C55 C54 C53 121.0(7)
N5 C55 C54 122.8(7)
N6 C61 C62 121.4(7)
N6 C61 C51 114.7(6)
C62 C61 C51 123.9(7)
C63 C62 C61 121.3(7)
C64 C63 C62 116.0(7)
C64 C63 C631 124.6(7)
C62 C63 C631 119.4(7)
C63 C64 C65 120.9(7)
N6 C65 C64 122.9(7)
C53 C531 C534 111.1(7)
C53 C531 C533 107.7(6)
C534 C531 C533 110.5(7)
C53 C531 C532 111.6(6)
C534 C531 C532 108.0(7)
C533 C531 C532 107.9(7)
C632 C631 C63 108.8(6)
C632 C631 C633 110.1(7)
C63 C631 C633 109.9(6)
C632 C631 C634 108.4(6)
C63 C631 C634 111.4(6)
C633 C631 C634 108.2(7)
Cl2S C1S Cl1S 114.1(7)
Cl4S C2S Cl3S 135(2)

loop_
_geom_bond_atom_site_label_1
_geom_bond_atom_site_label_2
_geom_bond_distance
Ti1 N4 1.721(6)
Ti1 N2 2.036(6)
Ti1 N1 2.055(6)
Ti1 N6 2.227(6)
Ti1 N5 2.230(6)
Ti1 N3 2.408(6)
N1 C14 1.374(10)
N1 C11 1.376(9)
N2 C21 1.384(9)
N2 C24 1.388(10)
N3 C33 1.479(9)
N3 C32 1.484(10)
N3 C31 1.494(10)
N4 C40 1.374(9)
N5 C51 1.338(9)
N5 C55 1.362(9)
N6 C65 1.347(9)
N6 C61 1.348(9)
C11 C12 1.355(11)
C12 C13 1.401(12)
C13 C14 1.356(11)
C14 C31 1.482(11)
C21 C22 1.369(11)
C22 C23 1.418(11)
C23 C24 1.382(11)
C24 C32 1.475(11)
C40 C45 1.395(11)
C40 C41 1.396(11)
C41 C42 1.389(11)
C42 C43 1.377(12)
C43 C44 1.383(12)
C44 C45 1.368(11)
C51 C52 1.374(10)
C51 C61 1.493(10)
C52 C53 1.387(10)
C53 C54 1.408(10)
C53 C531 1.501(10)
C54 C55 1.367(11)
C61 C62 1.393(10)
C62 C63 1.390(10)
C63 C64 1.376(10)
C63 C631 1.531(11)
C64 C65 1.378(10)
C531 C534 1.528(11)
C531 C533 1.529(11)
C531 C532 1.542(10)
C631 C632 1.520(11)
C631 C633 1.546(11)
C631 C634 1.556(10)
C1S Cl2S 1.689(12)
C1S Cl1S 1.697(12)
C2S Cl4S 1.235(18)
C2S Cl3S 1.76(2)
